data_1565040
loop_
_publ_author_name
'Zhang, Rui'
'Tan, Jiamu'
'Luo, Zhenzhen'
'Dong, Haihong'
'Ma, Ningshan'
'Liao, Cangsong'

_publ_section_title
;
 Stereo-selective synthesis of non-canonical \g-hydroxy-\a-amino acids by
 enzymatic carbon--carbon bond formation
;
_journal_issue 22
_journal_name_full 'Catalysis Science &amp; Technology'
_journal_page_first 7380
_journal_page_last 7385
_journal_paper_doi 10.1039/D1CY00955A
_journal_volume 11
_journal_year 2021
_chemical_absolute_configuration rmad
_chemical_formula_moiety 'C10 H12 F N O3'
_chemical_formula_sum 'C10 H12 F N O3'
_chemical_formula_weight 213.21
_space_group_crystal_system monoclinic
_space_group_IT_number 4
_space_group_name_Hall 'P 2yb'
_space_group_name_H-M_alt 'P 1 21 1'
_atom_sites_solution_hydrogens mixed
_atom_sites_solution_primary dual
_audit_creation_date 2021-04-27
_audit_creation_method
;
Olex2 1.2
(compiled 2018.05.29 svn.r3508 for OlexSys, GUI svn.r5506)
;
_audit_update_record
;
2021-05-18 deposited with the CCDC.	2021-10-20 downloaded from the CCDC.
;
_cell_angle_alpha 90
_cell_angle_beta 93.2890(10)
_cell_angle_gamma 90
_cell_formula_units_Z 2
_cell_length_a 5.93840(10)
_cell_length_b 5.30530(10)
_cell_length_c 15.9518(4)
_cell_measurement_reflns_used 4835
_cell_measurement_temperature 170
_cell_measurement_theta_max 74.544
_cell_measurement_theta_min 2.775
_cell_volume 501.734(18)
_computing_cell_refinement 'SAINT V8.40A (?, 2016)'
_computing_data_reduction 'SAINT V8.40A (?, 2016)'
_computing_molecular_graphics 'Olex2 (Dolomanov et al., 2009)'
_computing_publication_material 'Olex2 (Dolomanov et al., 2009)'
_computing_structure_refinement 'ShelXL (Sheldrick, 2015)'
_computing_structure_solution 'ShelXT (Sheldrick, 2015)'
_diffrn_ambient_temperature 170.0
_diffrn_measured_fraction_theta_full 0.992
_diffrn_measured_fraction_theta_max 0.992
_diffrn_measurement_device_type 'D8 VENTURE'
_diffrn_measurement_method '\f and \w scans'
_diffrn_radiation_type CuK\a
_diffrn_radiation_wavelength 1.54178
_diffrn_reflns_av_R_equivalents 0.0275
_diffrn_reflns_av_unetI/netI 0.0272
_diffrn_reflns_Laue_measured_fraction_full 0.992
_diffrn_reflns_Laue_measured_fraction_max 0.992
_diffrn_reflns_limit_h_max 6
_diffrn_reflns_limit_h_min -6
_diffrn_reflns_limit_k_max 6
_diffrn_reflns_limit_k_min -6
_diffrn_reflns_limit_l_max 18
_diffrn_reflns_limit_l_min -18
_diffrn_reflns_number 5180
_diffrn_reflns_point_group_measured_fraction_full 0.967
_diffrn_reflns_point_group_measured_fraction_max 0.967
_diffrn_reflns_theta_full 63.685
_diffrn_reflns_theta_max 63.685
_diffrn_reflns_theta_min 2.775
_diffrn_standards_number 0
_exptl_absorpt_coefficient_mu 0.993
_exptl_absorpt_correction_T_max 0.7543
_exptl_absorpt_correction_T_min 0.6922
_exptl_absorpt_correction_type multi-scan
_exptl_absorpt_process_details
'SADABS-2016/2 (Bruker,2016/2) was used for absorption correction. wR2(int) was 0.1097 before and 0.0639 after correction. The Ratio of minimum to maximum transmission is 0.8794. The \l/2 correction factor is Not present.'
_exptl_crystal_colour colourless
_exptl_crystal_colour_primary colourless
_exptl_crystal_density_diffrn 1.411
_exptl_crystal_description block
_exptl_crystal_F_000 224
_exptl_crystal_size_max 0.15
_exptl_crystal_size_mid 0.08
_exptl_crystal_size_min 0.05
_refine_diff_density_max 0.148
_refine_diff_density_min -0.132
_refine_diff_density_rms 0.032
_refine_ls_abs_structure_details
;
 Flack x determined using 653 quotients [(I+)-(I-)]/[(I+)+(I-)]
 (Parsons, Flack and Wagner, Acta Cryst. B69 (2013) 249-259).
;
_refine_ls_abs_structure_Flack 0.13(8)
_refine_ls_extinction_method none
_refine_ls_goodness_of_fit_ref 1.095
_refine_ls_hydrogen_treatment mixed
_refine_ls_matrix_type full
_refine_ls_number_parameters 149
_refine_ls_number_reflns 1596
_refine_ls_number_restraints 1
_refine_ls_restrained_S_all 1.095
_refine_ls_R_factor_all 0.0268
_refine_ls_R_factor_gt 0.0260
_refine_ls_shift/su_max 0.000
_refine_ls_shift/su_mean 0.000
_refine_ls_structure_factor_coef Fsqd
_refine_ls_weighting_details 'w=1/[\s^2^(Fo^2^)+(0.0365P)^2^+0.0545P] where P=(Fo^2^+2Fc^2^)/3'
_refine_ls_weighting_scheme calc
_refine_ls_wR_factor_gt 0.0656
_refine_ls_wR_factor_ref 0.0676
_reflns_Friedel_coverage 0.739
_reflns_Friedel_fraction_full 0.935
_reflns_Friedel_fraction_max 0.935
_reflns_number_gt 1564
_reflns_number_total 1596
_reflns_threshold_expression 'I > 2\s(I)'
_cod_data_source_file d1cy00955a2.cif
_cod_data_source_block cu_2021524_0m
_cod_depositor_comments 'Adding full bibliography for 1565040.cif.'
_cod_database_code 1565040
_shelx_shelxl_version_number 2018/3
_shelx_space_group_comment
;
The symmetry employed for this shelxl refinement is uniquely defined
by the following loop, which should always be used as a source of
symmetry information in preference to the above space-group names.
They are only intended as comments.
;
_shelx_estimated_absorpt_t_max 0.952
_shelx_estimated_absorpt_t_min 0.865
_olex2_refinement_description
;
1. Fixed Uiso
 At 1.2 times of:
  All C(H) groups, All C(H,H) groups
 At 1.5 times of:
  All O(H) groups
2.a Ternary CH refined with riding coordinates:
 C2(H2), C4(H4)
2.b Secondary CH2 refined with riding coordinates:
 C3(H3A,H3B)
2.c Aromatic/amide H refined with riding coordinates:
 C2'(H2'), C6'(H6'), C4'(H4'), C5'(H5')
2.d Idealised tetrahedral OH refined as rotating group:
 O3(H3)
;
_olex2_submission_special_instructions 'No special instructions were received'

loop_
_space_group_symop_operation_xyz
'x, y, z'
'-x, y+1/2, -z'

loop_
_atom_site_label
_atom_site_type_symbol
_atom_site_fract_x
_atom_site_fract_y
_atom_site_fract_z
_atom_site_U_iso_or_equiv
_atom_site_adp_type
_atom_site_occupancy
_atom_site_site_symmetry_order
_atom_site_calc_flag
_atom_site_refinement_flags_posn
_atom_site_refinement_flags_adp
_atom_site_refinement_flags_occupancy
_atom_site_disorder_assembly
_atom_site_disorder_group
O2 O -0.0223(2) 0.9423(3) 0.62711(9) 0.0270(3) Uani 1 1 d . . . . .
O3 O 0.6370(2) 0.6146(3) 0.64596(9) 0.0289(4) Uani 1 1 d . . . . .
H3 H 0.744078 0.717739 0.651780 0.043 Uiso 1 1 calc GR . . . .
O1 O 0.2556(2) 0.9381(3) 0.53872(9) 0.0295(4) Uani 1 1 d . . . . .
F1 F 1.0105(3) 0.0564(3) 0.86270(9) 0.0524(4) Uani 1 1 d . . . . .
N1 N 0.2992(3) 0.4450(4) 0.53809(11) 0.0223(4) Uani 1 1 d . . . . .
C1 C 0.1308(3) 0.8356(4) 0.58973(12) 0.0213(4) Uani 1 1 d . . . . .
C1' C 0.6085(3) 0.5368(5) 0.79520(13) 0.0270(5) Uani 1 1 d . . . . .
C2 C 0.1651(3) 0.5536(4) 0.60541(12) 0.0212(4) Uani 1 1 d . . . . .
H2 H 0.013355 0.471271 0.601811 0.025 Uiso 1 1 calc R . . . .
C4 C 0.4954(3) 0.6391(4) 0.71433(12) 0.0243(4) Uani 1 1 d . . . . .
H4 H 0.458673 0.821193 0.722194 0.029 Uiso 1 1 calc R . . . .
C3 C 0.2779(3) 0.4942(4) 0.69229(12) 0.0237(5) Uani 1 1 d . . . . .
H3A H 0.169123 0.531309 0.735398 0.028 Uiso 1 1 calc R . . . .
H3B H 0.311454 0.311518 0.695083 0.028 Uiso 1 1 calc R . . . .
C2' C 0.7588(4) 0.3368(5) 0.79212(13) 0.0293(5) Uani 1 1 d . . . . .
H2' H 0.791967 0.263275 0.739946 0.035 Uiso 1 1 calc R . . . .
C6' C 0.5603(4) 0.6383(5) 0.87222(13) 0.0343(6) Uani 1 1 d . . . . .
H6' H 0.456697 0.774189 0.874628 0.041 Uiso 1 1 calc R . . . .
C3' C 0.8589(4) 0.2474(5) 0.86638(16) 0.0355(6) Uani 1 1 d . . . . .
C4' C 0.8146(4) 0.3445(6) 0.94349(14) 0.0394(6) Uani 1 1 d . . . . .
H4' H 0.885927 0.278075 0.993542 0.047 Uiso 1 1 calc R . . . .
C5' C 0.6631(4) 0.5417(6) 0.94618(14) 0.0403(6) Uani 1 1 d . . . . .
H5' H 0.628853 0.611937 0.998736 0.048 Uiso 1 1 calc R . . . .
H1A H 0.441(5) 0.493(5) 0.5464(14) 0.030(6) Uiso 1 1 d . . . . .
H1B H 0.249(4) 0.501(5) 0.4869(16) 0.025(6) Uiso 1 1 d . . . . .
H1C H 0.283(4) 0.279(7) 0.5390(16) 0.030(7) Uiso 1 1 d . . . . .

loop_
_atom_site_aniso_label
_atom_site_aniso_U_11
_atom_site_aniso_U_22
_atom_site_aniso_U_33
_atom_site_aniso_U_23
_atom_site_aniso_U_13
_atom_site_aniso_U_12
O2 0.0237(7) 0.0235(8) 0.0341(8) -0.0031(7) 0.0051(5) 0.0014(6)
O3 0.0217(7) 0.0385(9) 0.0265(7) 0.0010(6) 0.0020(5) -0.0077(6)
O1 0.0340(8) 0.0200(8) 0.0354(8) 0.0034(7) 0.0107(6) 0.0003(6)
F1 0.0524(8) 0.0547(10) 0.0490(9) 0.0070(8) -0.0062(7) 0.0213(8)
N1 0.0219(9) 0.0174(10) 0.0275(10) 0.0015(8) -0.0001(6) -0.0014(8)
C1 0.0195(9) 0.0212(10) 0.0227(10) -0.0001(8) -0.0027(8) -0.0023(8)
C1' 0.0213(9) 0.0317(12) 0.0278(10) 0.0020(9) -0.0003(7) -0.0056(8)
C2 0.0181(9) 0.0203(10) 0.0252(10) 0.0003(8) 0.0008(7) -0.0020(8)
C4 0.0232(10) 0.0247(11) 0.0248(10) 0.0001(8) 0.0001(8) -0.0018(8)
C3 0.0216(9) 0.0236(12) 0.0261(10) 0.0045(8) 0.0024(7) -0.0024(8)
C2' 0.0279(10) 0.0316(11) 0.0281(11) -0.0003(10) -0.0008(8) -0.0021(9)
C6' 0.0325(11) 0.0387(15) 0.0318(12) -0.0023(10) 0.0019(9) 0.0026(10)
C3' 0.0291(11) 0.0376(14) 0.0391(13) 0.0062(10) -0.0038(9) 0.0023(10)
C4' 0.0398(13) 0.0487(15) 0.0287(11) 0.0061(12) -0.0079(9) 0.0000(12)
C5' 0.0434(13) 0.0531(17) 0.0241(11) -0.0019(11) -0.0015(9) -0.0006(12)

loop_
_atom_type_symbol
_atom_type_description
_atom_type_scat_dispersion_real
_atom_type_scat_dispersion_imag
_atom_type_scat_source
C C 0.0181 0.0091 'International Tables Vol C Tables 4.2.6.8 and 6.1.1.4'
H H 0.0000 0.0000 'International Tables Vol C Tables 4.2.6.8 and 6.1.1.4'
F F 0.0727 0.0534 'International Tables Vol C Tables 4.2.6.8 and 6.1.1.4'
N N 0.0311 0.0180 'International Tables Vol C Tables 4.2.6.8 and 6.1.1.4'
O O 0.0492 0.0322 'International Tables Vol C Tables 4.2.6.8 and 6.1.1.4'

loop_
_geom_angle_atom_site_label_1
_geom_angle_atom_site_label_2
_geom_angle_atom_site_label_3
_geom_angle
_geom_angle_site_symmetry_1
_geom_angle_site_symmetry_3
_geom_angle_publ_flag
C4 O3 H3 109.5 . . ?
C2 N1 H1A 109.0(16) . . ?
C2 N1 H1B 111.5(15) . . ?
C2 N1 H1C 108.1(17) . . ?
H1A N1 H1B 108(2) . . ?
H1A N1 H1C 113(3) . . ?
H1B N1 H1C 108(2) . . ?
O2 C1 O1 125.8(2) . . ?
O2 C1 C2 117.30(18) . . ?
O1 C1 C2 116.88(19) . . ?
C2' C1' C4 119.75(19) . . ?
C6' C1' C4 120.6(2) . . ?
C6' C1' C2' 119.6(2) . . ?
N1 C2 C1 109.41(17) . . ?
N1 C2 H2 107.9 . . ?
N1 C2 C3 110.33(16) . . ?
C1 C2 H2 107.9 . . ?
C1 C2 C3 113.28(16) . . ?
C3 C2 H2 107.9 . . ?
O3 C4 C1' 111.53(16) . . ?
O3 C4 H4 109.1 . . ?
O3 C4 C3 107.90(15) . . ?
C1' C4 H4 109.1 . . ?
C1' C4 C3 110.03(17) . . ?
C3 C4 H4 109.1 . . ?
C2 C3 H3A 108.5 . . ?
C2 C3 H3B 108.5 . . ?
C4 C3 C2 115.08(16) . . ?
C4 C3 H3A 108.5 . . ?
C4 C3 H3B 108.5 . . ?
H3A C3 H3B 107.5 . . ?
C1' C2' H2' 120.7 . . ?
C3' C2' C1' 118.6(2) . . ?
C3' C2' H2' 120.7 . . ?
C1' C6' H6' 119.9 . . ?
C1' C6' C5' 120.3(2) . . ?
C5' C6' H6' 119.9 . . ?
F1 C3' C2' 118.3(2) . . ?
F1 C3' C4' 118.7(2) . . ?
C4' C3' C2' 123.1(2) . . ?
C3' C4' H4' 121.0 . . ?
C3' C4' C5' 118.1(2) . . ?
C5' C4' H4' 121.0 . . ?
C6' C5' H5' 119.8 . . ?
C4' C5' C6' 120.4(2) . . ?
C4' C5' H5' 119.8 . . ?

loop_
_geom_bond_atom_site_label_1
_geom_bond_atom_site_label_2
_geom_bond_distance
_geom_bond_site_symmetry_2
_geom_bond_publ_flag
O2 C1 1.251(3) . ?
O3 H3 0.8400 . ?
O3 C4 1.421(2) . ?
O1 C1 1.255(3) . ?
F1 C3' 1.359(3) . ?
N1 C2 1.489(3) . ?
N1 H1A 0.88(3) . ?
N1 H1B 0.90(3) . ?
N1 H1C 0.88(3) . ?
C1 C2 1.528(3) . ?
C1' C4 1.520(3) . ?
C1' C2' 1.389(3) . ?
C1' C6' 1.386(3) . ?
C2 H2 1.0000 . ?
C2 C3 1.537(3) . ?
C4 H4 1.0000 . ?
C4 C3 1.526(3) . ?
C3 H3A 0.9900 . ?
C3 H3B 0.9900 . ?
C2' H2' 0.9500 . ?
C2' C3' 1.379(3) . ?
C6' H6' 0.9500 . ?
C6' C5' 1.394(3) . ?
C3' C4' 1.373(4) . ?
C4' H4' 0.9500 . ?
C4' C5' 1.382(4) . ?
C5' H5' 0.9500 . ?
